data_7100672
loop_
_publ_author_name
'W. Jones'
'Graeme Day'
'W.D.Sam Motherwell'
'Andrew V. Trask'

_publ_section_title
;
Investigating the latent polymorphism of maleic acid
;
_journal_name_full 'Chemical Communications'
_journal_paper_doi 10.1039/b513442k
_journal_year 2006
_chemical_formula_moiety 'C4 H4 O4'
_chemical_formula_sum 'C4 H4 O4'
_chemical_formula_weight 116.07
_chemical_name_common 'Maleic Acid'
_space_group_IT_number 14
_symmetry_cell_setting monoclinic
_symmetry_space_group_name_Hall '-P 2ybc'
_symmetry_space_group_name_H-M 'P 1 21/c 1'
_cell_angle_alpha 90.00
_cell_angle_beta 124.423(6)
_cell_angle_gamma 90.00
_cell_formula_units_Z 4
_cell_length_a 7.4749(8)
_cell_length_b 10.0849(12)
_cell_length_c 7.5465(7)
_cell_measurement_temperature 180(2)
_cell_volume 469.26(9)
_diffrn_ambient_temperature 180(2)
_exptl_crystal_density_diffrn 1.643
_cod_original_sg_symbol_H-M 'P 21/c'
_cod_database_code 7100672

loop_
_symmetry_equiv_pos_as_xyz
'x, y, z'
'-x, y+1/2, -z+1/2'
'-x, -y, -z'
'x, -y-1/2, z-1/2'

loop_
_atom_site_label
_atom_site_type_symbol
_atom_site_fract_x
_atom_site_fract_y
_atom_site_fract_z
_atom_site_U_iso_or_equiv
_atom_site_adp_type
_atom_site_occupancy
_atom_site_symmetry_multiplicity
_atom_site_calc_flag
_atom_site_refinement_flags
_atom_site_disorder_assembly
_atom_site_disorder_group
C1 C 0.4707(2) 0.34938(15) 0.2506(2) 0.0288(4) Uani 1 1 d . . .
C2 C 0.3080(2) 0.43409(13) 0.2494(2) 0.0299(4) Uani 1 1 d . . .
H2 H 0.3281 0.5271 0.2488 0.036 Uiso 1 1 calc R . .
C3 C 0.1367(2) 0.39621(15) 0.2491(2) 0.0294(3) Uani 1 1 d . . .
H3 H 0.0527 0.4675 0.2476 0.035 Uiso 1 1 calc R . .
C4 C 0.0537(2) 0.26250(15) 0.2507(2) 0.0286(4) Uani 1 1 d . . .
O11 O 0.62132(17) 0.41888(10) 0.25577(18) 0.0380(3) Uani 1 1 d D . .
H11 H 0.720(3) 0.3572(17) 0.253(3) 0.046 Uiso 1 1 d D . .
O12 O 0.46761(17) 0.22795(10) 0.24615(18) 0.0361(3) Uani 1 1 d . . .
O41 O 0.15186(16) 0.15437(10) 0.25322(18) 0.0348(3) Uani 1 1 d D . .
H41 H 0.276(2) 0.1806(17) 0.249(2) 0.042 Uiso 1 1 d D . .
O42 O -0.10909(19) 0.25246(11) 0.2515(2) 0.0390(3) Uani 1 1 d . . .

loop_
_atom_site_aniso_label
_atom_site_aniso_U_11
_atom_site_aniso_U_22
_atom_site_aniso_U_33
_atom_site_aniso_U_23
_atom_site_aniso_U_13
_atom_site_aniso_U_12
C1 0.0285(7) 0.0248(8) 0.0369(7) 0.0003(6) 0.0208(6) -0.0006(6)
C2 0.0336(8) 0.0191(7) 0.0408(8) -0.0003(6) 0.0234(6) -0.0002(6)
C3 0.0311(7) 0.0217(7) 0.0388(7) 0.0007(6) 0.0219(6) 0.0042(6)
C4 0.0280(7) 0.0265(8) 0.0358(7) -0.0001(6) 0.0207(6) 0.0007(6)
O11 0.0365(6) 0.0260(6) 0.0633(7) -0.0010(5) 0.0353(6) -0.0021(5)
O12 0.0373(7) 0.0219(6) 0.0602(7) -0.0001(5) 0.0343(6) 0.0013(4)
O41 0.0374(6) 0.0211(6) 0.0577(7) 0.0004(5) 0.0340(5) 0.0002(4)
O42 0.0363(6) 0.0312(6) 0.0626(7) 0.0005(5) 0.0357(6) -0.0003(5)

loop_
_geom_bond_atom_site_label_1
_geom_bond_atom_site_label_2
_geom_bond_distance
_geom_bond_site_symmetry_2
_geom_bond_publ_flag
C1 O12 1.2250(18) . ?
C1 O11 1.3074(17) . ?
C1 C2 1.4825(19) . ?
C2 C3 1.335(2) . ?
C2 H2 0.9500 . ?
C3 C4 1.487(2) . ?
C3 H3 0.9500 . ?
C4 O42 1.2248(19) . ?
C4 O41 1.3083(17) . ?
O11 H11 0.975(14) . ?
O41 H41 0.983(14) . ?

loop_
_cod_related_entry_id
_cod_related_entry_database
_cod_related_entry_code
1 ChemSpider 10197150
